data_1008269
loop_
_publ_author_name
'Soubeyroux, J L'
'Fruchart, D'
'Mikou, A'
'Pezat, M'
'Darriet, B'

_publ_section_title
;
Etude structurale du systeme Mg~2~Ni-H~2~ III- la variete monoclinique
de Mg~2~ Ni H~4~
;
_journal_coden_ASTM MRBUAC
_journal_name_full 'Materials Research Bulletin'
_journal_page_first 1119
_journal_page_last 1128
_journal_paper_doi 10.1016/0025-5408(84)90061-8
_journal_volume 19
_journal_year 1984
_chemical_formula_structural 'Mg2 Ni H4'
_chemical_formula_sum 'H4 Mg2 Ni'
_chemical_name_systematic 'Magnesium nickel hydride (2/1/4)'
_space_group_IT_number 9
_symmetry_cell_setting monoclinic
_symmetry_Int_Tables_number 9
_symmetry_space_group_name_Hall 'I -2ya'
_symmetry_space_group_name_H-M 'I 1 a 1'
_cell_angle_alpha 90
_cell_angle_beta 93.23
_cell_angle_gamma 90
_cell_formula_units_Z 8
_cell_length_a 13.197
_cell_length_b 6.403
_cell_length_c 6.489
_cell_volume 547.5
_refine_ls_R_factor_all 0.098
_cod_database_code 1008269

loop_
_symmetry_equiv_pos_as_xyz
x,y,z
1/2+x,-y,z
1/2+x,1/2+y,1/2+z
x,1/2-y,1/2+z

loop_
_atom_site_label
_atom_site_type_symbol
_atom_site_symmetry_multiplicity
_atom_site_Wyckoff_symbol
_atom_site_fract_x
_atom_site_fract_y
_atom_site_fract_z
_atom_site_occupancy
_atom_site_attached_hydrogens
_atom_site_calc_flag
Ni1 Ni0 4 a 0.2512(30) 0.4674(42) 0.0789(36) 1. 0 d
Ni2 Ni0 4 a 0. 0. 0. 1. 0 d
Mg1 Mg0 4 a 0.1340(75) 0.2551(89) 0.3364(256) 1. 0 d
Mg2 Mg0 4 a 0.1586(67) 0.7804(111) 0.3634(79) 1. 0 d
Mg3 Mg0 4 a 0.3527(62) 0.2332(89) 0.2959(82) 1. 0 d
Mg4 Mg0 4 a 0.3786(53) 0.7319(113) 0.4343(164) 1. 0 d
H1 H0 4 a 0.1197(102) 0.2803(117) 0.0985(338) 0.6667 0 d
H2 H0 4 a 0.0804(71) 0.7327(150) 0.0320(164) 0.6667 0 d
H3 H0 4 a 0.4479(49) 0.3063(137) 0.1337(125) 0.6667 0 d
H4 H0 4 a 0.4130(75) 0.7304(111) 0.1433(260) 0.6667 0 d
H5 H0 4 a 0.0051(49) 0.6994(141) 0.2466(102) 0.6667 0 d
H6 H0 4 a -0.0060(82) 0.2761(143) 0.3151(197) 0.6667 0 d
H7 H0 4 a 0.2733(73) 0.2543(120) 0.4209(143) 0.6667 0 d
H8 H0 4 a 0.2936(72) 0.7875(115) 0.4022(148) 0.6667 0 d
H9 H0 4 a 0.1319(92) -0.0284(156) 0.2659(133) 0.6667 0 d
H10 H0 4 a 0.1538(46) 0.5512(162) 0.4379(82) 0.6667 0 d
H11 H0 4 a 0.3813(94) 0.0180(129) 0.2297(115) 0.6667 0 d
H12 H0 4 a 0.3864(35) 0.4430(114) 0.4879(87) 0.6667 0 d

loop_
_atom_type_symbol
_atom_type_oxidation_number
Ni0 0.000
Mg0 0.000
H0 0.000
